data_7218839
loop_
_publ_author_name
'Li, Ya-Nan'
'Huo, Li-Hua'
'Yu, Yi-Zhe'
'Ge, Fa-Yuan'
'Deng, Zhao-Peng'
'Zhu, Zhi-Biao'
'Gao, Shan'

_publ_section_title
;
 Influence of solvents and assembly on the supramolecular patterns and
 luminescent properties of organic salts comprising
 4,4&#x2019;-dihydroxybiphenyl-3,3&#x2019;-disulfonate and
 triphenylmethanaminium
;
_journal_name_full 'RSC Adv.'
_journal_paper_doi 10.1039/C4RA12338G
_journal_year 2014
_chemical_formula_moiety 'C12 H8 O8 S2, 2(C19 H18 N), 2(H2 O), H2 O'
_chemical_formula_sum 'C50 H50 N2 O11 S2'
_chemical_formula_weight 919.04
_chemical_name_systematic
; 
 ? 
;
_space_group_IT_number 15
_symmetry_cell_setting monoclinic
_symmetry_space_group_name_Hall '-C 2yc'
_symmetry_space_group_name_H-M 'C 1 2/c 1'
_atom_sites_solution_hydrogens geom
_atom_sites_solution_primary direct
_atom_sites_solution_secondary difmap
_audit_creation_method SHELXL-97
_cell_angle_alpha 90.00
_cell_angle_beta 103.679(5)
_cell_angle_gamma 90.00
_cell_formula_units_Z 4
_cell_length_a 27.0976(12)
_cell_length_b 12.9962(4)
_cell_length_c 13.9750(8)
_cell_measurement_reflns_used 1890
_cell_measurement_temperature 295(2)
_cell_measurement_theta_max 27.50
_cell_measurement_theta_min 3.47
_cell_volume 4781.9(4)
_computing_cell_refinement
;
CrysAlis Pro (Agilent, 2013)
;
_computing_data_collection
;
CrysAlis Pro (Agilent, 2013)
;
_computing_data_reduction
;
CrysAlis Pro (Agilent, 2013)
;
_computing_molecular_graphics '(K. Brandenburg, Diamond 3.1, 2009)'
_computing_publication_material '(K. Brandenburg, Diamond 3.1, 2009)'
_computing_structure_refinement 'SHELXL-97 (Sheldrick, 1997)'
_computing_structure_solution 'SHELXS-97 (Sheldrick, 1990)'
_diffrn_ambient_temperature 295(2)
_diffrn_detector_area_resol_mean 16.1954
_diffrn_measured_fraction_theta_full 0.990
_diffrn_measured_fraction_theta_max 0.990
_diffrn_measurement_device_type 'Xcalibur, Eos'
_diffrn_measurement_method '\w scans'
_diffrn_radiation_monochromator graphite
_diffrn_radiation_source 'Enhance (Mo) X-ray Source'
_diffrn_radiation_type MoK\a
_diffrn_radiation_wavelength 0.71073
_diffrn_reflns_av_R_equivalents 0.0214
_diffrn_reflns_av_sigmaI/netI 0.0433
_diffrn_reflns_limit_h_max 35
_diffrn_reflns_limit_h_min -34
_diffrn_reflns_limit_k_max 16
_diffrn_reflns_limit_k_min -14
_diffrn_reflns_limit_l_max 10
_diffrn_reflns_limit_l_min -18
_diffrn_reflns_number 8515
_diffrn_reflns_theta_full 27.56
_diffrn_reflns_theta_max 27.56
_diffrn_reflns_theta_min 3.09
_exptl_absorpt_coefficient_mu 0.173
_exptl_absorpt_correction_T_max 0.9695
_exptl_absorpt_correction_T_min 0.9581
_exptl_absorpt_correction_type multi-scan
_exptl_absorpt_process_details
; 
CrysAlis Pro (Agilent, 2013)
Empirical absorption correction using spherical harmonics,
 implemented in SCALE3 ABSPACK scaling algorithm. 
;
_exptl_crystal_colour colorless
_exptl_crystal_density_diffrn 1.277
_exptl_crystal_density_method 'not measured'
_exptl_crystal_description prism
_exptl_crystal_F_000 1936
_exptl_crystal_size_max 0.25
_exptl_crystal_size_mid 0.23
_exptl_crystal_size_min 0.18
_refine_diff_density_max 0.767
_refine_diff_density_min -0.667
_refine_diff_density_rms 0.056
_refine_ls_extinction_method none
_refine_ls_goodness_of_fit_ref 1.027
_refine_ls_hydrogen_treatment mixed
_refine_ls_matrix_type full
_refine_ls_number_parameters 313
_refine_ls_number_reflns 5476
_refine_ls_number_restraints 10
_refine_ls_restrained_S_all 1.026
_refine_ls_R_factor_all 0.1004
_refine_ls_R_factor_gt 0.0660
_refine_ls_shift/su_max 0.001
_refine_ls_shift/su_mean 0.000
_refine_ls_structure_factor_coef Fsqd
_refine_ls_weighting_details 'calc w=1/[\s^2^(Fo^2^)+(0.0852P)^2^+6.2570P] where P=(Fo^2^+2Fc^2^)/3'
_refine_ls_weighting_scheme calc
_refine_ls_wR_factor_gt 0.1652
_refine_ls_wR_factor_ref 0.1906
_reflns_number_gt 3677
_reflns_number_total 5476
_reflns_threshold_expression >2sigma(I)
_cod_data_source_file c4ra12338g2.cif
_cod_data_source_block 2
_cod_original_sg_symbol_H-M 'C 2/c'
_cod_database_code 7218839

loop_
_symmetry_equiv_pos_as_xyz
'x, y, z'
'-x, y, -z+1/2'
'x+1/2, y+1/2, z'
'-x+1/2, y+1/2, -z+1/2'
'-x, -y, -z'
'x, -y, z-1/2'
'-x+1/2, -y+1/2, -z'
'x+1/2, -y+1/2, z-1/2'

loop_
_atom_site_label
_atom_site_type_symbol
_atom_site_fract_x
_atom_site_fract_y
_atom_site_fract_z
_atom_site_U_iso_or_equiv
_atom_site_adp_type
_atom_site_occupancy
_atom_site_symmetry_multiplicity
_atom_site_calc_flag
_atom_site_refinement_flags
_atom_site_disorder_assembly
_atom_site_disorder_group
S1 S 0.46286(3) 0.65582(5) 0.01555(6) 0.0420(2) Uani 1 1 d . . .
O1 O 0.48616(10) 0.62485(18) 0.11389(19) 0.0749(7) Uani 1 1 d . . .
O1W O 0.43872(10) 0.48262(19) 0.27638(16) 0.0638(6) Uani 1 1 d D . .
H1W H 0.4608(12) 0.531(2) 0.289(3) 0.096 Uiso 1 1 d D . .
H2W H 0.4468(14) 0.437(2) 0.322(2) 0.096 Uiso 1 1 d D . .
O2 O 0.49445(9) 0.64396(15) -0.0541(2) 0.0658(7) Uani 1 1 d . . .
O3 O 0.41344(7) 0.60587(14) -0.02082(17) 0.0527(5) Uani 1 1 d . . .
O4 O 0.36591(8) 0.76277(16) 0.0487(2) 0.0627(7) Uani 1 1 d D . .
H4O H 0.3703(16) 0.7043(16) 0.025(3) 0.094 Uiso 1 1 d D . .
N1 N 0.41121(8) 0.41795(16) 0.08343(17) 0.0372(5) Uani 1 1 d D . .
H1N1 H 0.4116(10) 0.4744(12) 0.0501(15) 0.056 Uiso 1 1 d D . .
H1N2 H 0.4182(10) 0.4367(18) 0.1453(8) 0.056 Uiso 1 1 d D . .
H1N3 H 0.4362(8) 0.3807(16) 0.0755(17) 0.056 Uiso 1 1 d D . .
C1 C 0.36091(10) 0.36077(19) 0.05609(19) 0.0375(6) Uani 1 1 d . . .
C2 C 0.35697(15) 0.2917(2) 0.1423(2) 0.0565(8) Uani 1 1 d . . .
C3 C 0.31130(19) 0.2855(4) 0.1724(3) 0.0937(15) Uani 1 1 d . . .
H3A H 0.2840 0.3272 0.1433 0.112 Uiso 1 1 calc R . .
C4 C 0.3071(4) 0.2168(6) 0.2459(5) 0.0977(15) Uani 1 1 d . . .
H4A H 0.2767 0.2128 0.2658 0.188 Uiso 1 1 calc R . .
C5 C 0.3463(5) 0.1554(6) 0.2894(5) 0.0837(6) Uani 1 1 d . . .
H5A H 0.3428 0.1088 0.3378 0.226 Uiso 1 1 calc R . .
C6 C 0.3906(4) 0.1623(4) 0.2617(4) 0.0815(5) Uani 1 1 d . . .
H6A H 0.4177 0.1210 0.2927 0.175 Uiso 1 1 calc R . .
C7 C 0.3970(2) 0.2310(3) 0.1868(3) 0.0864(13) Uani 1 1 d . . .
H7A H 0.4278 0.2347 0.1683 0.104 Uiso 1 1 calc R . .
C8 C 0.35995(10) 0.2956(2) -0.03574(19) 0.0389(6) Uani 1 1 d . . .
C9 C 0.38401(13) 0.3283(3) -0.1074(2) 0.0566(8) Uani 1 1 d . . .
H9A H 0.4018 0.3901 -0.0991 0.068 Uiso 1 1 calc R . .
C10 C 0.38199(16) 0.2703(3) -0.1914(3) 0.0738(11) Uani 1 1 d . . .
H10A H 0.3989 0.2925 -0.2383 0.089 Uiso 1 1 calc R . .
C11 C 0.35506(16) 0.1798(3) -0.2052(3) 0.0745(11) Uani 1 1 d . . .
H11A H 0.3534 0.1411 -0.2618 0.089 Uiso 1 1 calc R . .
C12 C 0.33074(16) 0.1467(3) -0.1356(3) 0.0717(10) Uani 1 1 d . . .
H12A H 0.3126 0.0854 -0.1451 0.086 Uiso 1 1 calc R . .
C13 C 0.33290(13) 0.2037(2) -0.0511(2) 0.0546(8) Uani 1 1 d . . .
H13A H 0.3162 0.1805 -0.0044 0.065 Uiso 1 1 calc R . .
C14 C 0.31974(10) 0.4445(2) 0.0367(2) 0.0459(7) Uani 1 1 d . . .
C15 C 0.31957(12) 0.5197(3) 0.1075(3) 0.0690(10) Uani 1 1 d . . .
H15A H 0.3442 0.5182 0.1664 0.083 Uiso 1 1 calc R . .
C16 C 0.28331(15) 0.5967(3) 0.0915(4) 0.0925(15) Uani 1 1 d . . .
H16A H 0.2840 0.6466 0.1394 0.111 Uiso 1 1 calc R . .
C17 C 0.24713(16) 0.5997(3) 0.0071(5) 0.1015(17) Uani 1 1 d . . .
H17A H 0.2229 0.6518 -0.0036 0.122 Uiso 1 1 calc R . .
C18 C 0.24617(16) 0.5266(4) -0.0625(4) 0.0968(15) Uani 1 1 d . . .
H18A H 0.2207 0.5281 -0.1202 0.116 Uiso 1 1 calc R . .
C19 C 0.28288(13) 0.4491(3) -0.0488(3) 0.0680(10) Uani 1 1 d . . .
H19A H 0.2822 0.4006 -0.0980 0.082 Uiso 1 1 calc R . .
C20 C 0.44963(10) 0.78852(18) 0.0177(2) 0.0378(6) Uani 1 1 d . . .
C21 C 0.40420(11) 0.8251(2) 0.0362(2) 0.0465(7) Uani 1 1 d . . .
C22 C 0.39742(12) 0.9302(2) 0.0410(3) 0.0629(10) Uani 1 1 d . . .
H22A H 0.3676 0.9558 0.0539 0.075 Uiso 1 1 calc R . .
C23 C 0.43430(12) 0.9974(2) 0.0269(3) 0.0577(9) Uani 1 1 d . . .
H23A H 0.4286 1.0678 0.0304 0.069 Uiso 1 1 calc R . .
C24 C 0.48006(10) 0.96389(19) 0.0075(2) 0.0419(6) Uani 1 1 d . . .
C25 C 0.48653(10) 0.85748(19) 0.0040(2) 0.0411(6) Uani 1 1 d . . .
H25A H 0.5166 0.8319 -0.0080 0.049 Uiso 1 1 calc R . .
O2W O 0.5000 -0.0947(19) 0.2500 0.209(7) Uani 0.50 2 d SP A 1
O2W' O 0.5000 0.0572(19) 0.2500 0.209(7) Uani 0.50 2 d SP B 2

loop_
_atom_site_aniso_label
_atom_site_aniso_U_11
_atom_site_aniso_U_22
_atom_site_aniso_U_33
_atom_site_aniso_U_23
_atom_site_aniso_U_13
_atom_site_aniso_U_12
S1 0.0367(4) 0.0233(3) 0.0678(5) 0.0028(3) 0.0159(3) 0.0000(3)
O1 0.0826(18) 0.0499(13) 0.0794(17) 0.0198(12) -0.0064(14) 0.0088(12)
O1W 0.0775(17) 0.0551(14) 0.0534(13) -0.0061(11) 0.0049(12) -0.0132(12)
O2 0.0614(14) 0.0349(11) 0.116(2) -0.0122(12) 0.0504(14) -0.0025(10)
O3 0.0411(11) 0.0292(9) 0.0876(15) 0.0004(10) 0.0148(11) -0.0067(8)
O4 0.0495(12) 0.0348(11) 0.117(2) 0.0015(12) 0.0466(13) -0.0049(9)
N1 0.0318(11) 0.0311(11) 0.0486(13) -0.0016(9) 0.0092(10) -0.0009(9)
C1 0.0363(13) 0.0307(12) 0.0464(15) -0.0001(11) 0.0117(11) -0.0058(10)
C2 0.087(2) 0.0392(16) 0.0430(16) -0.0010(13) 0.0153(16) -0.0234(16)
C3 0.114(4) 0.100(3) 0.077(3) 0.005(2) 0.043(3) -0.052(3)
C4 0.121(4) 0.107(3) 0.081(3) 0.011(2) 0.048(3) -0.048(3)
C5 0.101(4) 0.0910(3) 0.069(3) 0.000(2) 0.033(3) -0.058(3)
C6 0.100(4) 0.086(3) 0.067(3) 0.000(2) 0.030(3) -0.062(3)
C7 0.140(4) 0.0463(19) 0.057(2) 0.0111(16) -0.008(2) -0.004(2)
C8 0.0369(14) 0.0337(13) 0.0435(14) 0.0008(11) 0.0044(11) 0.0006(11)
C9 0.065(2) 0.0578(19) 0.0485(17) -0.0034(14) 0.0166(15) -0.0169(16)
C10 0.083(3) 0.092(3) 0.0500(19) -0.0157(19) 0.0232(18) -0.020(2)
C11 0.090(3) 0.075(3) 0.057(2) -0.0263(19) 0.013(2) -0.006(2)
C12 0.088(3) 0.0459(19) 0.076(2) -0.0163(17) 0.009(2) -0.0155(18)
C13 0.066(2) 0.0399(16) 0.0586(18) -0.0044(14) 0.0163(16) -0.0117(14)
C14 0.0324(14) 0.0395(15) 0.0685(19) -0.0012(13) 0.0173(13) -0.0040(11)
C15 0.0411(17) 0.068(2) 0.101(3) -0.028(2) 0.0227(18) 0.0018(16)
C16 0.049(2) 0.069(3) 0.165(5) -0.040(3) 0.035(3) 0.0027(19)
C17 0.046(2) 0.055(2) 0.205(6) -0.002(3) 0.033(3) 0.0108(18)
C18 0.055(2) 0.083(3) 0.140(4) 0.007(3) -0.001(2) 0.021(2)
C19 0.0511(19) 0.059(2) 0.086(3) -0.0011(18) 0.0022(18) 0.0096(16)
C20 0.0411(14) 0.0235(11) 0.0521(16) 0.0014(10) 0.0177(12) -0.0004(10)
C21 0.0432(15) 0.0330(14) 0.0699(19) 0.0001(13) 0.0263(14) -0.0052(11)
C22 0.0511(18) 0.0344(15) 0.117(3) -0.0051(17) 0.0477(19) 0.0020(13)
C23 0.0536(18) 0.0258(13) 0.104(3) -0.0064(15) 0.0396(18) 0.0010(12)
C24 0.0417(15) 0.0268(12) 0.0615(17) -0.0031(12) 0.0211(13) -0.0020(11)
C25 0.0353(14) 0.0287(12) 0.0638(17) 0.0004(12) 0.0207(13) 0.0009(10)
O2W 0.119(6) 0.44(2) 0.062(4) 0.000 0.006(4) 0.000
O2W' 0.119(6) 0.44(2) 0.062(4) 0.000 0.006(4) 0.000

loop_
_atom_type_symbol
_atom_type_description
_atom_type_scat_dispersion_real
_atom_type_scat_dispersion_imag
_atom_type_scat_source
C C 0.0033 0.0016 'International Tables Vol C Tables 4.2.6.8 and 6.1.1.4'
H H 0.0000 0.0000 'International Tables Vol C Tables 4.2.6.8 and 6.1.1.4'
N N 0.0061 0.0033 'International Tables Vol C Tables 4.2.6.8 and 6.1.1.4'
O O 0.0106 0.0060 'International Tables Vol C Tables 4.2.6.8 and 6.1.1.4'
S S 0.1246 0.1234 'International Tables Vol C Tables 4.2.6.8 and 6.1.1.4'

loop_
_geom_angle_atom_site_label_1
_geom_angle_atom_site_label_2
_geom_angle_atom_site_label_3
_geom_angle
_geom_angle_site_symmetry_3
O1 S1 O2 114.81(16) .
O1 S1 O3 111.62(14) .
O2 S1 O3 110.88(14) .
O1 S1 C20 107.73(14) .
O2 S1 C20 105.70(12) .
O3 S1 C20 105.43(12) .
H1W O1W H2W 108.0(16) .
C21 O4 H4O 108(3) .
C1 N1 H1N1 113.7(18) .
C1 N1 H1N2 110.9(18) .
H1N1 N1 H1N2 105.5(14) .
C1 N1 H1N3 112.3(19) .
H1N1 N1 H1N3 107.2(14) .
H1N2 N1 H1N3 106.9(14) .
N1 C1 C2 108.4(2) .
N1 C1 C8 108.5(2) .
C2 C1 C8 110.2(2) .
N1 C1 C14 105.6(2) .
C2 C1 C14 111.9(2) .
C8 C1 C14 112.1(2) .
C7 C2 C3 119.6(4) .
C7 C2 C1 120.1(3) .
C3 C2 C1 120.2(3) .
C4 C3 C2 119.5(6) .
C4 C3 H3A 120.2 .
C2 C3 H3A 120.2 .
C5 C4 C3 121.2(8) .
C5 C4 H4A 119.4 .
C3 C4 H4A 119.4 .
C6 C5 C4 119.4(6) .
C6 C5 H5A 120.3 .
C4 C5 H5A 120.3 .
C5 C6 C7 121.8(7) .
C5 C6 H6A 119.1 .
C7 C6 H6A 119.1 .
C2 C7 C6 118.5(6) .
C2 C7 H7A 120.8 .
C6 C7 H7A 120.8 .
C9 C8 C13 118.2(3) .
C9 C8 C1 121.2(2) .
C13 C8 C1 120.5(2) .
C10 C9 C8 121.0(3) .
C10 C9 H9A 119.5 .
C8 C9 H9A 119.5 .
C11 C10 C9 119.9(3) .
C11 C10 H10A 120.0 .
C9 C10 H10A 120.0 .
C12 C11 C10 119.9(3) .
C12 C11 H11A 120.0 .
C10 C11 H11A 120.0 .
C11 C12 C13 120.6(3) .
C11 C12 H12A 119.7 .
C13 C12 H12A 119.7 .
C12 C13 C8 120.4(3) .
C12 C13 H13A 119.8 .
C8 C13 H13A 119.8 .
C19 C14 C15 117.8(3) .
C19 C14 C1 122.4(3) .
C15 C14 C1 119.8(3) .
C16 C15 C14 121.0(4) .
C16 C15 H15A 119.5 .
C14 C15 H15A 119.5 .
C17 C16 C15 120.4(4) .
C17 C16 H16A 119.8 .
C15 C16 H16A 119.8 .
C16 C17 C18 119.7(4) .
C16 C17 H17A 120.2 .
C18 C17 H17A 120.2 .
C17 C18 C19 121.0(4) .
C17 C18 H18A 119.5 .
C19 C18 H18A 119.5 .
C14 C19 C18 120.1(4) .
C14 C19 H19A 120.0 .
C18 C19 H19A 120.0 .
C25 C20 C21 120.0(2) .
C25 C20 S1 118.20(19) .
C21 C20 S1 121.80(19) .
O4 C21 C22 117.9(2) .
O4 C21 C20 123.5(2) .
C22 C21 C20 118.5(2) .
C23 C22 C21 120.7(3) .
C23 C22 H22A 119.6 .
C21 C22 H22A 119.6 .
C22 C23 C24 122.4(3) .
C22 C23 H23A 118.8 .
C24 C23 H23A 118.8 .
C25 C24 C23 116.1(2) .
C25 C24 C24 121.3(3) 5_675
C23 C24 C24 122.6(3) 5_675
C20 C25 C24 122.2(2) .
C20 C25 H25A 118.9 .
C24 C25 H25A 118.9 .

loop_
_geom_bond_atom_site_label_1
_geom_bond_atom_site_label_2
_geom_bond_distance
_geom_bond_site_symmetry_2
S1 O1 1.428(2) .
S1 O2 1.448(2) .
S1 O3 1.467(2) .
S1 C20 1.763(2) .
O1W H1W 0.85(3) .
O1W H2W 0.85(3) .
O4 C21 1.360(3) .
O4 H4O 0.85(3) .
N1 C1 1.520(3) .
N1 H1N1 0.87(3) .
N1 H1N2 0.87(3) .
N1 H1N3 0.86(3) .
C1 C2 1.527(4) .
C1 C8 1.533(4) .
C1 C14 1.536(4) .
C2 C7 1.366(6) .
C2 C3 1.400(6) .
C3 C4 1.387(7) .
C3 H3A 0.9300 .
C4 C5 1.353(13) .
C4 H4A 0.9300 .
C5 C6 1.348(13) .
C5 H5A 0.9300 .
C6 C7 1.417(7) .
C6 H6A 0.9300 .
C7 H7A 0.9300 .
C8 C9 1.385(4) .
C8 C13 1.391(4) .
C9 C10 1.385(5) .
C9 H9A 0.9300 .
C10 C11 1.373(5) .
C10 H10A 0.9300 .
C11 C12 1.367(5) .
C11 H11A 0.9300 .
C12 C13 1.383(5) .
C12 H12A 0.9300 .
C13 H13A 0.9300 .
C14 C19 1.365(5) .
C14 C15 1.392(4) .
C15 C16 1.383(5) .
C15 H15A 0.9300 .
C16 C17 1.344(7) .
C16 H16A 0.9300 .
C17 C18 1.355(7) .
C17 H17A 0.9300 .
C18 C19 1.397(5) .
C18 H18A 0.9300 .
C19 H19A 0.9300 .
C20 C25 1.390(3) .
C20 C21 1.399(4) .
C21 C22 1.382(4) .
C22 C23 1.376(4) .
C22 H22A 0.9300 .
C23 C24 1.400(4) .
C23 H23A 0.9300 .
C24 C25 1.396(3) .
C24 C24 1.484(5) 5_675
C25 H25A 0.9300 .

loop_
_geom_hbond_atom_site_label_D
_geom_hbond_atom_site_label_H
_geom_hbond_atom_site_label_A
_geom_hbond_distance_DH
_geom_hbond_distance_HA
_geom_hbond_distance_DA
_geom_hbond_angle_DHA
_geom_hbond_site_symmetry_A
O1W H1W O1 0.85(3) 2.12(2) 2.904(3) 153(3) 2_655
O1W H2W O2 0.85(3) 2.176(18) 2.985(3) 158(3) 6_566
O4 H4O O3 0.85(3) 1.94(2) 2.712(3) 150(4) .
N1 H1N1 O3 0.87(3) 1.981(10) 2.852(3) 178(2) .
N1 H1N2 O1W 0.87(3) 1.882(11) 2.754(3) 175(3) .
N1 H1N3 O2 0.86(3) 1.997(16) 2.801(3) 155(2) 5_665

loop_
_geom_torsion_atom_site_label_1
_geom_torsion_atom_site_label_2
_geom_torsion_atom_site_label_3
_geom_torsion_atom_site_label_4
_geom_torsion
_geom_torsion_site_symmetry_1
_geom_torsion_site_symmetry_4
N1 C1 C2 C7 -47.1(4) . .
C8 C1 C2 C7 71.5(4) . .
C14 C1 C2 C7 -163.1(3) . .
N1 C1 C2 C3 136.8(3) . .
C8 C1 C2 C3 -104.6(3) . .
C14 C1 C2 C3 20.8(4) . .
C7 C2 C3 C4 -1.0(6) . .
C1 C2 C3 C4 175.2(4) . .
C2 C3 C4 C5 0.0(9) . .
C3 C4 C5 C6 1.1(12) . .
C4 C5 C6 C7 -1.3(11) . .
C3 C2 C7 C6 0.8(6) . .
C1 C2 C7 C6 -175.4(3) . .
C5 C6 C7 C2 0.3(8) . .
N1 C1 C8 C9 -33.0(3) . .
C2 C1 C8 C9 -151.5(3) . .
C14 C1 C8 C9 83.2(3) . .
N1 C1 C8 C13 149.8(3) . .
C2 C1 C8 C13 31.3(4) . .
C14 C1 C8 C13 -94.0(3) . .
C13 C8 C9 C10 -1.2(5) . .
C1 C8 C9 C10 -178.4(3) . .
C8 C9 C10 C11 1.2(6) . .
C9 C10 C11 C12 -0.7(6) . .
C10 C11 C12 C13 0.1(6) . .
C11 C12 C13 C8 -0.1(6) . .
C9 C8 C13 C12 0.6(5) . .
C1 C8 C13 C12 177.9(3) . .
N1 C1 C14 C19 126.3(3) . .
C2 C1 C14 C19 -116.0(3) . .
C8 C1 C14 C19 8.4(4) . .
N1 C1 C14 C15 -53.1(3) . .
C2 C1 C14 C15 64.6(3) . .
C8 C1 C14 C15 -171.1(3) . .
C19 C14 C15 C16 -0.2(5) . .
C1 C14 C15 C16 179.2(3) . .
C14 C15 C16 C17 0.5(6) . .
C15 C16 C17 C18 0.3(7) . .
C16 C17 C18 C19 -1.4(7) . .
C15 C14 C19 C18 -0.9(5) . .
C1 C14 C19 C18 179.7(3) . .
C17 C18 C19 C14 1.7(7) . .
O1 S1 C20 C25 90.2(3) . .
O2 S1 C20 C25 -33.0(3) . .
O3 S1 C20 C25 -150.5(2) . .
O1 S1 C20 C21 -87.6(3) . .
O2 S1 C20 C21 149.2(3) . .
O3 S1 C20 C21 31.7(3) . .
C25 C20 C21 O4 178.8(3) . .
S1 C20 C21 O4 -3.4(4) . .
C25 C20 C21 C22 -0.5(5) . .
S1 C20 C21 C22 177.2(3) . .
O4 C21 C22 C23 -178.7(3) . .
C20 C21 C22 C23 0.7(6) . .
C21 C22 C23 C24 -0.2(6) . .
C22 C23 C24 C25 -0.5(5) . .
C22 C23 C24 C24 -179.9(4) . 5_675
C21 C20 C25 C24 -0.2(5) . .
S1 C20 C25 C24 -178.0(2) . .
C23 C24 C25 C20 0.7(5) . .
C24 C24 C25 C20 -179.9(3) 5_675 .
